data_7224715
loop_
_publ_author_name
'Jedhe, Ganesh S.'
'Vijayadas, Kuruppanthara N.'
'Kotmale, Amol'
'Sangtani, Ekta'
'Shinde, Dinesh R.'
'Gonnade, Rajesh G.'
'Rajamohanan, Pattuparambil R.'
'Sanjayan, G. J.'

_publ_section_title
;
 Residue dependent hydrogen bonding preferences in orthanilic acid-based
 short peptide \b-turn motifs
;
_journal_name_full 'RSC Adv.'
_journal_paper_doi 10.1039/C6RA05684A
_journal_year 2016
_chemical_absolute_configuration syn
_chemical_formula_moiety 'C25 H38 N4 O5 S'
_chemical_formula_sum 'C25 H38 N4 O5 S'
_chemical_formula_weight 506.65
_chemical_name_systematic Piv-D-Pro-L-Pro-SAnt-NH-IBu
_space_group_crystal_system monoclinic
_space_group_IT_number 4
_space_group_name_Hall 'P 2yb'
_space_group_name_H-M_alt 'P 1 21 1'
_symmetry_space_group_name_Hall 'P 2yb'
_symmetry_space_group_name_H-M 'P 1 21 1'
_atom_sites_solution_hydrogens mixed
_audit_creation_method SHELXL-2014/7
_audit_update_record
;
2015-12-16 deposited with the CCDC.
2016-03-23 downloaded from the CCDC.
;
_cell_angle_alpha 90
_cell_angle_beta 95.026(2)
_cell_angle_gamma 90
_cell_formula_units_Z 2
_cell_length_a 10.3453(4)
_cell_length_b 11.3579(4)
_cell_length_c 11.0517(4)
_cell_measurement_reflns_used 5063
_cell_measurement_temperature 200(2)
_cell_measurement_theta_max 33.13
_cell_measurement_theta_min 2.59
_cell_volume 1293.59(8)
_computing_cell_refinement 'Bruker SAINT'
_computing_data_collection 'Bruker APEX2'
_computing_data_reduction 'Bruker SAINT'
_computing_molecular_graphics 'Bruker SHELXTL'
_computing_publication_material 'Bruker SHELXTL'
_computing_structure_refinement 'SHELXL-2014/7 (Sheldrick, 2014)'
_computing_structure_solution 'SHELXS-97 (Sheldrick, 2008)'
_diffrn_ambient_temperature 200(2)
_diffrn_measured_fraction_theta_full 0.914
_diffrn_measured_fraction_theta_max 0.914
_diffrn_measurement_device_type 'Bruker APEX-II CCD'
_diffrn_measurement_method '\f and \w scans'
_diffrn_radiation_monochromator graphite
_diffrn_radiation_type MoK\a
_diffrn_radiation_wavelength 0.71073
_diffrn_reflns_av_R_equivalents 0.0187
_diffrn_reflns_av_unetI/netI 0.0235
_diffrn_reflns_laue_measured_fraction_full 0.914
_diffrn_reflns_laue_measured_fraction_max 0.914
_diffrn_reflns_limit_h_max 12
_diffrn_reflns_limit_h_min -12
_diffrn_reflns_limit_k_max 12
_diffrn_reflns_limit_k_min -9
_diffrn_reflns_limit_l_max 13
_diffrn_reflns_limit_l_min -13
_diffrn_reflns_number 7915
_diffrn_reflns_point_group_measured_fraction_full 0.854
_diffrn_reflns_point_group_measured_fraction_max 0.854
_diffrn_reflns_theta_full 24.995
_diffrn_reflns_theta_max 24.995
_diffrn_reflns_theta_min 1.850
_diffrn_source 'sealed tube'
_exptl_absorpt_coefficient_mu 0.168
_exptl_absorpt_correction_T_max 0.982
_exptl_absorpt_correction_T_min 0.930
_exptl_absorpt_correction_type multi-scan
_exptl_absorpt_process_details 'BRUKER (SADABS, 2006)'
_exptl_crystal_colour COLOURLESS
_exptl_crystal_density_diffrn 1.301
_exptl_crystal_description PLATE
_exptl_crystal_F_000 544
_exptl_crystal_recrystallization_method 'Re-crystallisation from solvent: Ethylacetate-Petether'
_exptl_crystal_size_max 0.437
_exptl_crystal_size_mid 0.285
_exptl_crystal_size_min 0.109
_refine_diff_density_max 0.187
_refine_diff_density_min -0.254
_refine_diff_density_rms 0.030
_refine_ls_abs_structure_details
;
 Flack x determined using 1522 quotients [(I+)-(I-)]/[(I+)+(I-)]
 (Parsons, Flack and Wagner, Acta Cryst. B69 (2013) 249-259).
;
_refine_ls_abs_structure_Flack 0.03(2)
_refine_ls_extinction_method none
_refine_ls_goodness_of_fit_ref 1.053
_refine_ls_hydrogen_treatment mixed
_refine_ls_matrix_type full
_refine_ls_number_parameters 325
_refine_ls_number_reflns 3883
_refine_ls_number_restraints 1
_refine_ls_restrained_S_all 1.053
_refine_ls_R_factor_all 0.0328
_refine_ls_R_factor_gt 0.0306
_refine_ls_shift/su_max 0.000
_refine_ls_shift/su_mean 0.000
_refine_ls_structure_factor_coef Fsqd
_refine_ls_weighting_details 'w=1/[\s^2^(Fo^2^)+(0.0262P)^2^+0.3801P] where P=(Fo^2^+2Fc^2^)/3'
_refine_ls_weighting_scheme calc
_refine_ls_wR_factor_gt 0.0679
_refine_ls_wR_factor_ref 0.0689
_reflns_Friedel_coverage 0.771
_reflns_friedel_fraction_full 0.787
_reflns_friedel_fraction_max 0.787
_reflns_number_gt 3703
_reflns_number_total 3883
_reflns_threshold_expression 'I > 2\s(I)'
_cod_data_source_file c6ra05684a2.cif
_cod_data_source_block 6
_cod_depositor_comments
;
The following automatic conversions were performed:

'_exptl_absorpt_correction_type' value 'MULTI-SCAN' changed to
'multi-scan' according to
/usr/data/users/saulius/crontab/automatic-downloads/rss-feeds/RSC/lib/dictionaries/cif_core.dic
dictionary named 'cif_core.dic' version 2.4.2 from 2011-04-26.

Automatic conversion script
Id: cif_fix_values 4268 2015-11-12 08:31:59Z antanas 
;
_cod_database_code 7224715
_shelx_shelxl_version_number 2014/7
_shelx_space_group_comment
;
The symmetry employed for this shelxl refinement is uniquely defined
by the following loop, which should always be used as a source of
symmetry information in preference to the above space-group names.
They are only intended as comments.
;
_shelx_estimated_absorpt_t_min 0.930
_shelx_estimated_absorpt_t_max 0.982

loop_
_space_group_symop_operation_xyz
'x, y, z'
'-x, y+1/2, -z'

loop_
_atom_site_label
_atom_site_type_symbol
_atom_site_fract_x
_atom_site_fract_y
_atom_site_fract_z
_atom_site_U_iso_or_equiv
_atom_site_adp_type
_atom_site_occupancy
_atom_site_site_symmetry_order
_atom_site_calc_flag
_atom_site_refinement_flags_posn
_atom_site_refinement_flags_adp
S1 S 0.66930(6) 0.79486(8) 0.76650(6) 0.0357(2) Uani 1 1 d . .
O1 O 0.8130(2) 0.9034(2) 1.09684(18) 0.0466(6) Uani 1 1 d . .
O2 O 0.9637(2) 1.1294(2) 1.00239(18) 0.0414(6) Uani 1 1 d . .
O3 O 0.8658(2) 1.2061(2) 0.6458(2) 0.0529(7) Uani 1 1 d . .
O4 O 0.80672(18) 0.7947(2) 0.75779(18) 0.0449(5) Uani 1 1 d . .
O5 O 0.5938(2) 0.6964(2) 0.72310(19) 0.0473(6) Uani 1 1 d . .
N1 N 0.9992(2) 0.9658(3) 1.1888(2) 0.0399(7) Uani 1 1 d . .
N2 N 1.0321(2) 1.0051(2) 0.8624(2) 0.0321(6) Uani 1 1 d . .
N3 N 0.7970(2) 1.0372(3) 0.7307(2) 0.0346(6) Uani 1 1 d . .
H1N H 0.8223 0.9830 0.7845 0.042 Uiso 1 1 calc R U
N4 N 0.6483(2) 0.8144(3) 0.9061(2) 0.0402(7) Uani 1 1 d . .
C1 C 0.8719(3) 0.9441(3) 1.1890(3) 0.0369(8) Uani 1 1 d . .
C2 C 1.0613(3) 0.9473(3) 1.0763(3) 0.0380(8) Uani 1 1 d . .
H2 H 1.0484 0.8646 1.0467 0.046 Uiso 1 1 calc R U
C3 C 1.2067(3) 0.9727(4) 1.1119(3) 0.0547(10) Uani 1 1 d . .
H3A H 1.2624 0.9175 1.0706 0.066 Uiso 1 1 calc R U
H3B H 1.2291 1.0543 1.0902 0.066 Uiso 1 1 calc R U
C4 C 1.2229(4) 0.9553(4) 1.2470(3) 0.0656(13) Uani 1 1 d . .
H4A H 1.2983 1.0001 1.2843 0.079 Uiso 1 1 calc R U
H4B H 1.2341 0.8710 1.2680 0.079 Uiso 1 1 calc R U
C5 C 1.0983(4) 1.0024(4) 1.2868(3) 0.0616(12) Uani 1 1 d . .
H5A H 1.0796 0.9680 1.3657 0.074 Uiso 1 1 calc R U
H5B H 1.1015 1.0892 1.2945 0.074 Uiso 1 1 calc R U
C6 C 1.0113(3) 1.0356(3) 0.9787(2) 0.0331(8) Uani 1 1 d . .
C7 C 1.0226(3) 1.0972(3) 0.7685(3) 0.0340(8) Uani 1 1 d . .
H7 H 1.0608 1.1721 0.8033 0.041 Uiso 1 1 calc R U
C8 C 1.1089(3) 1.0484(3) 0.6738(3) 0.0409(9) Uani 1 1 d . .
H8B H 1.0769 1.0738 0.5908 0.049 Uiso 1 1 calc R U
H8A H 1.1999 1.0748 0.6910 0.049 Uiso 1 1 calc R U
C9 C 1.0981(3) 0.9161(4) 0.6873(3) 0.0437(9) Uani 1 1 d . .
H9A H 1.1722 0.8755 0.6544 0.052 Uiso 1 1 calc R U
H9B H 1.0162 0.8863 0.6451 0.052 Uiso 1 1 calc R U
C10 C 1.1001(3) 0.8983(3) 0.8243(3) 0.0386(8) Uani 1 1 d . .
H10B H 1.0532 0.8258 0.8440 0.046 Uiso 1 1 calc R U
H10A H 1.1901 0.8946 0.8629 0.046 Uiso 1 1 calc R U
C11 C 0.8864(3) 1.1205(3) 0.7107(3) 0.0353(8) Uani 1 1 d . .
C12 C 0.6690(3) 1.0256(3) 0.6768(2) 0.0354(8) Uani 1 1 d . .
C13 C 0.6026(3) 0.9189(3) 0.6846(2) 0.0337(8) Uani 1 1 d . .
C14 C 0.4781(3) 0.9052(4) 0.6270(3) 0.0434(9) Uani 1 1 d . .
H14 H 0.4342 0.8321 0.6316 0.052 Uiso 1 1 calc R U
C15 C 0.4185(3) 0.9981(4) 0.5631(3) 0.0521(11) Uani 1 1 d . .
H15 H 0.3341 0.9886 0.5228 0.063 Uiso 1 1 calc R U
C16 C 0.4817(3) 1.1038(4) 0.5582(3) 0.0527(11) Uani 1 1 d . .
H16 H 0.4397 1.1679 0.5157 0.063 Uiso 1 1 calc R U
C17 C 0.6059(3) 1.1191(4) 0.6142(3) 0.0437(9) Uani 1 1 d . .
H17 H 0.6481 1.1931 0.6099 0.052 Uiso 1 1 calc R U
C18 C 0.5224(3) 0.7970(4) 0.9534(2) 0.0376(7) Uani 1 1 d . .
H18B H 0.4532 0.8160 0.8887 0.045 Uiso 1 1 calc R U
H18A H 0.5143 0.8526 1.0213 0.045 Uiso 1 1 calc R U
C19 C 0.5014(3) 0.6726(3) 0.9981(3) 0.0382(8) Uani 1 1 d . .
H19 H 0.5146 0.6169 0.9301 0.046 Uiso 1 1 calc R U
C20 C 0.3627(3) 0.6588(4) 1.0317(3) 0.0572(11) Uani 1 1 d . .
H20C H 0.3477 0.7127 1.0982 0.086 Uiso 1 1 calc R U
H20B H 0.3488 0.5776 1.0575 0.086 Uiso 1 1 calc R U
H20A H 0.3022 0.6772 0.9609 0.086 Uiso 1 1 calc R U
C21 C 0.5983(3) 0.6407(4) 1.1058(3) 0.0521(10) Uani 1 1 d . .
H21A H 0.6867 0.6564 1.0847 0.078 Uiso 1 1 calc R U
H21B H 0.5896 0.5570 1.1251 0.078 Uiso 1 1 calc R U
H21C H 0.5805 0.6882 1.1764 0.078 Uiso 1 1 calc R U
C22 C 0.7993(3) 0.9708(3) 1.3019(3) 0.0431(9) Uani 1 1 d . .
C23 C 0.8270(5) 1.0954(4) 1.3476(4) 0.0842(16) Uani 1 1 d . .
H23C H 0.8169 1.1504 1.2792 0.126 Uiso 1 1 calc R U
H23B H 0.9160 1.0997 1.3859 0.126 Uiso 1 1 calc R U
H23A H 0.7660 1.1161 1.4072 0.126 Uiso 1 1 calc R U
C24 C 0.8354(4) 0.8798(4) 1.4018(3) 0.0650(13) Uani 1 1 d . .
H24C H 0.9299 0.8775 1.4191 0.097 Uiso 1 1 calc R U
H24A H 0.8041 0.8019 1.3745 0.097 Uiso 1 1 calc R U
H24B H 0.7951 0.9017 1.4756 0.097 Uiso 1 1 calc R U
C25 C 0.6551(4) 0.9586(5) 1.2672(3) 0.0682(13) Uani 1 1 d . .
H25A H 0.6074 0.9755 1.3380 0.102 Uiso 1 1 calc R U
H25B H 0.6359 0.8782 1.2391 0.102 Uiso 1 1 calc R U
H25C H 0.6286 1.0144 1.2020 0.102 Uiso 1 1 calc R U
H2N H 0.705(3) 0.849(3) 0.945(3) 0.032(9) Uiso 1 1 d . .

loop_
_atom_site_aniso_label
_atom_site_aniso_U_11
_atom_site_aniso_U_22
_atom_site_aniso_U_33
_atom_site_aniso_U_23
_atom_site_aniso_U_13
_atom_site_aniso_U_12
S1 0.0320(3) 0.0439(6) 0.0312(3) -0.0044(4) 0.0031(3) -0.0048(4)
O1 0.0426(12) 0.066(2) 0.0304(11) -0.0167(11) -0.0008(9) -0.0061(12)
O2 0.0448(12) 0.0475(18) 0.0326(11) -0.0046(11) 0.0070(9) 0.0054(11)
O3 0.0452(13) 0.051(2) 0.0630(15) 0.0185(14) 0.0052(11) 0.0015(12)
O4 0.0356(10) 0.0452(16) 0.0548(13) 0.0027(13) 0.0092(9) 0.0026(12)
O5 0.0531(13) 0.0520(18) 0.0367(12) -0.0122(11) 0.0035(10) -0.0104(12)
N1 0.0456(15) 0.050(2) 0.0234(12) -0.0010(12) -0.0020(10) -0.0124(13)
N2 0.0301(12) 0.037(2) 0.0295(12) -0.0022(11) 0.0043(9) 0.0015(11)
N3 0.0283(12) 0.046(2) 0.0293(12) 0.0066(11) 0.0021(9) 0.0021(12)
N4 0.0360(13) 0.056(2) 0.0277(12) -0.0004(13) -0.0034(10) -0.0148(14)
C1 0.0498(18) 0.033(2) 0.0273(15) -0.0018(13) 0.0006(13) -0.0016(15)
C2 0.0388(16) 0.042(3) 0.0326(15) -0.0002(14) -0.0004(12) -0.0001(14)
C3 0.0381(17) 0.074(3) 0.050(2) 0.0099(19) -0.0052(15) 0.0023(18)
C4 0.050(2) 0.085(4) 0.057(2) 0.022(2) -0.0178(17) -0.027(2)
C5 0.074(3) 0.081(4) 0.0282(17) -0.0013(17) -0.0054(16) -0.038(2)
C6 0.0248(13) 0.045(3) 0.0299(16) -0.0036(15) 0.0040(11) -0.0034(15)
C7 0.0341(15) 0.040(2) 0.0286(15) -0.0019(13) 0.0063(11) -0.0039(14)
C8 0.0316(15) 0.058(3) 0.0335(16) -0.0006(15) 0.0082(12) -0.0028(15)
C9 0.0354(16) 0.057(3) 0.0407(17) -0.0092(16) 0.0136(13) 0.0037(16)
C10 0.0319(15) 0.043(2) 0.0412(16) -0.0027(14) 0.0062(12) 0.0048(15)
C11 0.0365(16) 0.041(3) 0.0295(15) -0.0021(15) 0.0101(12) 0.0046(15)
C12 0.0305(14) 0.055(3) 0.0217(13) -0.0006(13) 0.0056(10) 0.0047(15)
C13 0.0296(14) 0.050(2) 0.0220(13) -0.0018(13) 0.0062(11) 0.0016(15)
C14 0.0300(15) 0.073(3) 0.0273(14) -0.0061(16) 0.0057(12) -0.0011(16)
C15 0.0288(15) 0.102(4) 0.0252(15) 0.0059(18) 0.0034(12) 0.0064(19)
C16 0.0372(17) 0.092(4) 0.0300(16) 0.0201(18) 0.0069(13) 0.017(2)
C17 0.0382(16) 0.062(3) 0.0320(15) 0.0121(16) 0.0081(12) 0.0082(16)
C18 0.0385(14) 0.046(2) 0.0286(13) 0.0013(16) 0.0029(11) 0.0021(17)
C19 0.0394(15) 0.043(2) 0.0327(15) -0.0014(14) 0.0069(12) -0.0008(14)
C20 0.051(2) 0.064(3) 0.059(2) 0.0061(19) 0.0195(16) -0.0075(19)
C21 0.060(2) 0.056(3) 0.0409(18) 0.0100(17) 0.0057(15) 0.0036(19)
C22 0.056(2) 0.046(3) 0.0276(15) -0.0085(14) 0.0056(13) 0.0003(17)
C23 0.126(4) 0.066(4) 0.066(3) -0.030(2) 0.042(3) -0.014(3)
C24 0.064(2) 0.091(4) 0.042(2) 0.017(2) 0.0163(17) 0.004(2)
C25 0.060(2) 0.099(4) 0.047(2) -0.010(2) 0.0137(17) 0.021(2)

loop_
_atom_type_symbol
_atom_type_description
_atom_type_scat_dispersion_real
_atom_type_scat_dispersion_imag
_atom_type_scat_source
C C 0.0033 0.0016 'International Tables Vol C Tables 4.2.6.8 and 6.1.1.4'
H H 0.0000 0.0000 'International Tables Vol C Tables 4.2.6.8 and 6.1.1.4'
N N 0.0061 0.0033 'International Tables Vol C Tables 4.2.6.8 and 6.1.1.4'
O O 0.0106 0.0060 'International Tables Vol C Tables 4.2.6.8 and 6.1.1.4'
S S 0.1246 0.1234 'International Tables Vol C Tables 4.2.6.8 and 6.1.1.4'

loop_
_geom_angle_atom_site_label_1
_geom_angle_atom_site_label_2
_geom_angle_atom_site_label_3
_geom_angle
O5 S1 O4 119.64(16)
O5 S1 N4 108.61(15)
O4 S1 N4 106.59(13)
O5 S1 C13 105.86(14)
O4 S1 C13 108.05(14)
N4 S1 C13 107.58(16)
C1 N1 C2 118.7(2)
C1 N1 C5 131.8(3)
C2 N1 C5 109.5(3)
C6 N2 C7 118.5(3)
C6 N2 C10 126.4(3)
C7 N2 C10 112.7(2)
C11 N3 C12 128.8(3)
C11 N3 H1N 115.6
C12 N3 H1N 115.6
C18 N4 S1 122.0(2)
C18 N4 H2N 121(2)
S1 N4 H2N 116(2)
O1 C1 N1 118.9(3)
O1 C1 C22 120.2(3)
N1 C1 C22 121.0(3)
N1 C2 C6 111.0(3)
N1 C2 C3 104.3(2)
C6 C2 C3 108.5(3)
N1 C2 H2 111.0
C6 C2 H2 111.0
C3 C2 H2 111.0
C4 C3 C2 104.4(3)
C4 C3 H3A 110.9
C2 C3 H3A 110.9
C4 C3 H3B 110.9
C2 C3 H3B 110.9
H3A C3 H3B 108.9
C3 C4 C5 102.8(3)
C3 C4 H4A 111.2
C5 C4 H4A 111.2
C3 C4 H4B 111.2
C5 C4 H4B 111.2
H4A C4 H4B 109.1
N1 C5 C4 104.1(3)
N1 C5 H5A 110.9
C4 C5 H5A 110.9
N1 C5 H5B 110.9
C4 C5 H5B 110.9
H5A C5 H5B 109.0
O2 C6 N2 121.8(3)
O2 C6 C2 122.9(2)
N2 C6 C2 115.2(3)
N2 C7 C11 115.0(2)
N2 C7 C8 102.5(3)
C11 C7 C8 110.4(2)
N2 C7 H7 109.5
C11 C7 H7 109.5
C8 C7 H7 109.5
C9 C8 C7 103.8(3)
C9 C8 H8B 111.0
C7 C8 H8B 111.0
C9 C8 H8A 111.0
C7 C8 H8A 111.0
H8B C8 H8A 109.0
C8 C9 C10 103.5(3)
C8 C9 H9A 111.1
C10 C9 H9A 111.1
C8 C9 H9B 111.1
C10 C9 H9B 111.1
H9A C9 H9B 109.0
N2 C10 C9 102.0(3)
N2 C10 H10B 111.4
C9 C10 H10B 111.4
N2 C10 H10A 111.4
C9 C10 H10A 111.4
H10B C10 H10A 109.2
O3 C11 N3 124.6(3)
O3 C11 C7 119.7(3)
N3 C11 C7 115.5(3)
C13 C12 C17 118.6(3)
C13 C12 N3 120.2(3)
C17 C12 N3 121.2(3)
C12 C13 C14 120.5(3)
C12 C13 S1 123.1(2)
C14 C13 S1 116.5(3)
C15 C14 C13 120.1(4)
C15 C14 H14 120.0
C13 C14 H14 120.0
C16 C15 C14 119.6(3)
C16 C15 H15 120.2
C14 C15 H15 120.2
C15 C16 C17 121.2(3)
C15 C16 H16 119.4
C17 C16 H16 119.4
C16 C17 C12 120.0(4)
C16 C17 H17 120.0
C12 C17 H17 120.0
N4 C18 C19 113.6(3)
N4 C18 H18B 108.8
C19 C18 H18B 108.8
N4 C18 H18A 108.8
C19 C18 H18A 108.8
H18B C18 H18A 107.7
C18 C19 C20 109.9(3)
C18 C19 C21 111.8(3)
C20 C19 C21 110.7(3)
C18 C19 H19 108.1
C20 C19 H19 108.1
C21 C19 H19 108.1
C19 C20 H20C 109.5
C19 C20 H20B 109.5
H20C C20 H20B 109.5
C19 C20 H20A 109.5
H20C C20 H20A 109.5
H20B C20 H20A 109.5
C19 C21 H21A 109.5
C19 C21 H21B 109.5
H21A C21 H21B 109.5
C19 C21 H21C 109.5
H21A C21 H21C 109.5
H21B C21 H21C 109.5
C25 C22 C23 108.8(4)
C25 C22 C1 108.4(3)
C23 C22 C1 111.1(3)
C25 C22 C24 107.1(3)
C23 C22 C24 111.1(3)
C1 C22 C24 110.2(3)
C22 C23 H23C 109.5
C22 C23 H23B 109.5
H23C C23 H23B 109.5
C22 C23 H23A 109.5
H23C C23 H23A 109.5
H23B C23 H23A 109.5
C22 C24 H24C 109.5
C22 C24 H24A 109.5
H24C C24 H24A 109.5
C22 C24 H24B 109.5
H24C C24 H24B 109.5
H24A C24 H24B 109.5
C22 C25 H25A 109.5
C22 C25 H25B 109.5
H25A C25 H25B 109.5
C22 C25 H25C 109.5
H25A C25 H25C 109.5
H25B C25 H25C 109.5

loop_
_geom_bond_atom_site_label_1
_geom_bond_atom_site_label_2
_geom_bond_distance
S1 O5 1.423(2)
S1 O4 1.433(2)
S1 N4 1.592(2)
S1 C13 1.781(3)
O1 C1 1.231(4)
O2 C6 1.212(4)
O3 C11 1.215(4)
N1 C1 1.340(4)
N1 C2 1.463(4)
N1 C5 1.483(4)
N2 C6 1.366(4)
N2 C7 1.470(4)
N2 C10 1.483(4)
N3 C11 1.354(4)
N3 C12 1.410(3)
N3 H1N 0.8800
N4 C18 1.459(4)
N4 H2N 0.80(3)
C1 C22 1.542(4)
C2 C6 1.530(5)
C2 C3 1.548(4)
C2 H2 1.0000
C3 C4 1.501(5)
C3 H3A 0.9900
C3 H3B 0.9900
C4 C5 1.497(6)
C4 H4A 0.9900
C4 H4B 0.9900
C5 H5A 0.9900
C5 H5B 0.9900
C7 C11 1.519(4)
C7 C8 1.538(4)
C7 H7 1.0000
C8 C9 1.516(5)
C8 H8B 0.9900
C8 H8A 0.9900
C9 C10 1.526(4)
C9 H9A 0.9900
C9 H9B 0.9900
C10 H10B 0.9900
C10 H10A 0.9900
C12 C13 1.399(5)
C12 C17 1.398(5)
C13 C14 1.394(4)
C14 C15 1.384(5)
C14 H14 0.9500
C15 C16 1.372(6)
C15 H15 0.9500
C16 C17 1.387(5)
C16 H16 0.9500
C17 H17 0.9500
C18 C19 1.519(5)
C18 H18B 0.9900
C18 H18A 0.9900
C19 C20 1.522(4)
C19 C21 1.530(4)
C19 H19 1.0000
C20 H20C 0.9800
C20 H20B 0.9800
C20 H20A 0.9800
C21 H21A 0.9800
C21 H21B 0.9800
C21 H21C 0.9800
C22 C25 1.514(5)
C22 C23 1.521(6)
C22 C24 1.535(5)
C23 H23C 0.9800
C23 H23B 0.9800
C23 H23A 0.9800
C24 H24C 0.9800
C24 H24A 0.9800
C24 H24B 0.9800
C25 H25A 0.9800
C25 H25B 0.9800
C25 H25C 0.9800

loop_
_geom_torsion_atom_site_label_1
_geom_torsion_atom_site_label_2
_geom_torsion_atom_site_label_3
_geom_torsion_atom_site_label_4
_geom_torsion
O5 S1 N4 C18 -37.7(3)
O4 S1 N4 C18 -167.8(3)
C13 S1 N4 C18 76.5(3)
C2 N1 C1 O1 3.8(5)
C5 N1 C1 O1 -172.9(4)
C2 N1 C1 C22 -175.4(3)
C5 N1 C1 C22 7.9(6)
C1 N1 C2 C6 66.9(4)
C5 N1 C2 C6 -115.7(3)
C1 N1 C2 C3 -176.4(3)
C5 N1 C2 C3 1.0(4)
N1 C2 C3 C4 22.3(4)
C6 C2 C3 C4 140.7(3)
C2 C3 C4 C5 -36.7(4)
C1 N1 C5 C4 153.0(4)
C2 N1 C5 C4 -23.9(4)
C3 C4 C5 N1 37.2(4)
C7 N2 C6 O2 13.2(4)
C10 N2 C6 O2 174.0(3)
C7 N2 C6 C2 -162.5(2)
C10 N2 C6 C2 -1.7(4)
N1 C2 C6 O2 23.1(4)
C3 C2 C6 O2 -90.9(4)
N1 C2 C6 N2 -161.2(2)
C3 C2 C6 N2 84.7(3)
C6 N2 C7 C11 -85.2(3)
C10 N2 C7 C11 111.4(3)
C6 N2 C7 C8 154.9(2)
C10 N2 C7 C8 -8.4(3)
N2 C7 C8 C9 29.4(3)
C11 C7 C8 C9 -93.6(3)
C7 C8 C9 C10 -39.8(3)
C6 N2 C10 C9 -177.4(3)
C7 N2 C10 C9 -15.7(3)
C8 C9 C10 N2 33.6(3)
C12 N3 C11 O3 5.2(5)
C12 N3 C11 C7 -170.6(3)
N2 C7 C11 O3 169.1(3)
C8 C7 C11 O3 -75.5(4)
N2 C7 C11 N3 -14.9(4)
C8 C7 C11 N3 100.5(3)
C11 N3 C12 C13 163.4(3)
C11 N3 C12 C17 -16.2(4)
C17 C12 C13 C14 2.5(4)
N3 C12 C13 C14 -177.1(3)
C17 C12 C13 S1 -177.5(2)
N3 C12 C13 S1 2.9(4)
O5 S1 C13 C12 -162.4(2)
O4 S1 C13 C12 -33.1(3)
N4 S1 C13 C12 81.6(3)
O5 S1 C13 C14 17.6(3)
O4 S1 C13 C14 146.9(2)
N4 S1 C13 C14 -98.4(2)
C12 C13 C14 C15 -1.0(4)
S1 C13 C14 C15 179.0(2)
C13 C14 C15 C16 -0.9(5)
C14 C15 C16 C17 1.3(5)
C15 C16 C17 C12 0.2(5)
C13 C12 C17 C16 -2.0(4)
N3 C12 C17 C16 177.6(3)
S1 N4 C18 C19 90.6(3)
N4 C18 C19 C20 -173.4(3)
N4 C18 C19 C21 63.4(3)
O1 C1 C22 C25 -9.6(5)
N1 C1 C22 C25 169.7(3)
O1 C1 C22 C23 -129.1(4)
N1 C1 C22 C23 50.1(4)
O1 C1 C22 C24 107.3(4)
N1 C1 C22 C24 -73.5(4)
